data_2223210
loop_
_publ_author_name
'Moroz, Yurii S.'
'Konovalova, Irina S.'
'Iskenderov, Turganbay S.'
'Pavlova, Svetlana V.'
'Shishkin, Oleg V.'

_publ_section_title
;
 2-Hydroxyimino-<i>N</i>'-[1-(2-pyridyl)ethylidene]propanohydrazide
;
_journal_coeditor_code TK2523
_journal_issue 9
_journal_name_full 'Acta Crystallographica Section E'
_journal_page_first o2242
_journal_paper_doi 10.1107/S1600536809033352
_journal_volume 65
_journal_year 2009
_chemical_formula_iupac 'C10 H12 N4 O2'
_chemical_formula_moiety 'C10 H12 N4 O2'
_chemical_formula_sum 'C10 H12 N4 O2'
_chemical_formula_weight 220.24
_chemical_name_systematic
;
2-Hydroxyimino-<i>N</i>'-[1-(2-pyridyl)ethylidene]propanohydrazide
;
_space_group_IT_number 9
_symmetry_cell_setting monoclinic
_symmetry_space_group_name_Hall 'C -2yc'
_symmetry_space_group_name_H-M 'C 1 c 1'
_atom_sites_solution_hydrogens geom
_atom_sites_solution_primary direct
_atom_sites_solution_secondary difmap
_audit_creation_method SHELXL-97
_cell_angle_alpha 90
_cell_angle_beta 97.47(2)
_cell_angle_gamma 90
_cell_formula_units_Z 4
_cell_length_a 4.4498(11)
_cell_length_b 22.833(7)
_cell_length_c 10.955(3)
_cell_measurement_reflns_used 5860
_cell_measurement_temperature 293(2)
_cell_measurement_theta_max 32.0
_cell_measurement_theta_min 3.6
_cell_volume 1103.6(5)
_computing_cell_refinement 'CrysAlis RED (Oxford Diffraction, 2006)'
_computing_data_collection 'CrysAlis CCD (Oxford Diffraction, 2006)'
_computing_data_reduction 'CrysAlis RED (Oxford Diffraction, 2006)'
_computing_molecular_graphics 'ORTEP-3 for Windows (Farrugia, 1997)'
_computing_publication_material 'WinGX (Farrugia, 1999)'
_computing_structure_refinement 'SHELXL97 (Sheldrick, 2008)'
_computing_structure_solution 'SHELXS97 (Sheldrick, 2008)'
_diffrn_ambient_temperature 293(2)
_diffrn_detector_area_resol_mean 16.1827
_diffrn_measured_fraction_theta_full 0.985
_diffrn_measured_fraction_theta_max 0.985
_diffrn_measurement_device_type 'Oxford Diffraction KM-4/Xcalibur diffractometer with a Sapphire3 detector'
_diffrn_measurement_method '\f scans and \w scans with \k offset'
_diffrn_radiation_monochromator graphite
_diffrn_radiation_source 'Enhance (Mo) X-ray Source'
_diffrn_radiation_type MoK\a
_diffrn_radiation_wavelength 0.71073
_diffrn_reflns_av_R_equivalents 0.059
_diffrn_reflns_av_sigmaI/netI 0.039
_diffrn_reflns_limit_h_max 5
_diffrn_reflns_limit_h_min -5
_diffrn_reflns_limit_k_max 26
_diffrn_reflns_limit_k_min -25
_diffrn_reflns_limit_l_max 12
_diffrn_reflns_limit_l_min -12
_diffrn_reflns_number 3899
_diffrn_reflns_theta_full 25.0
_diffrn_reflns_theta_max 25.0
_diffrn_reflns_theta_min 3.6
_exptl_absorpt_coefficient_mu 0.096
_exptl_absorpt_correction_T_max 0.995
_exptl_absorpt_correction_T_min 0.986
_exptl_absorpt_correction_type multi-scan
_exptl_absorpt_process_details '(CrysAlis CCD; Oxford Diffraction, 2006)'
_exptl_crystal_colour white
_exptl_crystal_density_diffrn 1.325
_exptl_crystal_density_method 'not measured'
_exptl_crystal_description needles
_exptl_crystal_F_000 464
_exptl_crystal_size_max 0.15
_exptl_crystal_size_mid 0.10
_exptl_crystal_size_min 0.05
_refine_diff_density_max 0.13
_refine_diff_density_min -0.16
_refine_ls_abs_structure_details nd
_refine_ls_extinction_method none
_refine_ls_goodness_of_fit_ref 1.10
_refine_ls_hydrogen_treatment mixed
_refine_ls_matrix_type full
_refine_ls_number_parameters 155
_refine_ls_number_reflns 958
_refine_ls_number_restraints 2
_refine_ls_restrained_S_all 1.10
_refine_ls_R_factor_all 0.060
_refine_ls_R_factor_gt 0.046
_refine_ls_shift/su_max 0.000
_refine_ls_shift/su_mean 0.000
_refine_ls_structure_factor_coef Fsqd
_refine_ls_weighting_details 'calc w=1/[\s^2^(Fo^2^)+(0.0453P)^2^+0.2337P] where P=(Fo^2^+2Fc^2^)/3'
_refine_ls_weighting_scheme calc
_refine_ls_wR_factor_gt 0.093
_refine_ls_wR_factor_ref 0.097
_reflns_number_gt 793
_reflns_number_total 958
_reflns_threshold_expression I>2\s(I)
_cod_data_source_file tk2523.cif
_cod_data_source_block I
_cod_original_cell_volume 1103.7(5)
_cod_original_sg_symbol_H-M 'C c'
_cod_database_code 2223210

loop_
_symmetry_equiv_pos_as_xyz
'x, y, z'
'x, -y, z+1/2'
'x+1/2, y+1/2, z'
'x+1/2, -y+1/2, z+1/2'

loop_
_atom_site_type_symbol
_atom_site_label
_atom_site_fract_x
_atom_site_fract_y
_atom_site_fract_z
_atom_site_U_iso_or_equiv
_atom_site_adp_type
_atom_site_calc_flag
_atom_site_refinement_flags
_atom_site_occupancy
_atom_site_disorder_assembly
_atom_site_disorder_group
N N1 -0.4385(8) 0.29326(15) 0.1660(4) 0.0601(10) Uani d . 1 . .
N N2 -0.0269(7) 0.41668(13) 0.0900(3) 0.0411(8) Uani d . 1 . .
N N3 0.1840(7) 0.45542(13) 0.1431(3) 0.0418(8) Uani d . 1 . .
N N4 0.6418(7) 0.52027(13) 0.2434(3) 0.0402(8) Uani d . 1 . .
O O1 0.1686(7) 0.50958(13) -0.0301(3) 0.0624(9) Uani d . 1 . .
O O2 0.8544(6) 0.55993(14) 0.2979(3) 0.0559(8) Uani d . 1 . .
C C1 -0.3464(9) 0.33542(16) 0.0958(4) 0.0439(10) Uani d . 1 . .
C C2 -0.4547(11) 0.3399(2) -0.0272(4) 0.0624(13) Uani d . 1 . .
H H2 -0.3891 0.3701 -0.0743 0.075 Uiso calc R 1 . .
C C3 -0.6589(11) 0.2998(2) -0.0793(5) 0.0763(16) Uani d . 1 . .
H H3 -0.7310 0.3019 -0.1628 0.092 Uiso calc R 1 . .
C C4 -0.7553(11) 0.2573(2) -0.0090(5) 0.0706(15) Uani d . 1 . .
H H4 -0.8962 0.2296 -0.0423 0.085 Uiso calc R 1 . .
C C5 -0.6403(13) 0.2558(2) 0.1128(6) 0.0750(15) Uani d . 1 . .
H H5 -0.7085 0.2265 0.1614 0.090 Uiso calc R 1 . .
C C6 -0.1176(8) 0.37676(17) 0.1582(3) 0.0425(10) Uani d . 1 . .
C C7 -0.0053(11) 0.3692(2) 0.2922(4) 0.0607(13) Uani d . 1 . .
H H7A -0.0416 0.4044 0.3357 0.091 Uiso calc R 1 . .
H H7B 0.2082 0.3611 0.3022 0.091 Uiso calc R 1 . .
H H7C -0.1103 0.3372 0.3246 0.091 Uiso calc R 1 . .
C C8 0.2702(8) 0.50043(16) 0.0783(3) 0.0405(9) Uani d . 1 . .
C C9 0.4981(9) 0.54051(15) 0.1430(3) 0.0404(10) Uani d . 1 . .
C C10 0.5493(13) 0.59805(19) 0.0889(5) 0.0755(16) Uani d . 1 . .
H H10A 0.3634 0.6119 0.0440 0.113 Uiso calc R 1 . .
H H10B 0.7001 0.5945 0.0342 0.113 Uiso calc R 1 . .
H H10C 0.6177 0.6253 0.1534 0.113 Uiso calc R 1 . .
H H3NA 0.239(8) 0.4565(15) 0.222(4) 0.035(10) Uiso d . 1 . .
H H2OA 0.932(11) 0.5383(19) 0.355(5) 0.061(14) Uiso d . 1 . .

loop_
_atom_site_aniso_label
_atom_site_aniso_U_11
_atom_site_aniso_U_22
_atom_site_aniso_U_33
_atom_site_aniso_U_12
_atom_site_aniso_U_13
_atom_site_aniso_U_23
N1 0.063(2) 0.045(2) 0.069(3) -0.013(2) -0.0028(19) 0.0015(19)
N2 0.0370(18) 0.0396(16) 0.0439(18) -0.0042(15) -0.0056(14) -0.0027(15)
N3 0.0436(19) 0.0436(19) 0.0353(19) -0.0083(16) -0.0062(15) -0.0009(14)
N4 0.0361(18) 0.0403(17) 0.0408(18) -0.0022(15) -0.0078(14) -0.0055(14)
O1 0.071(2) 0.0603(18) 0.0478(17) -0.0208(16) -0.0238(15) 0.0105(14)
O2 0.0555(18) 0.0570(18) 0.0478(17) -0.0045(15) -0.0220(13) -0.0013(14)
C1 0.036(2) 0.041(2) 0.054(2) 0.0004(18) 0.0032(19) -0.0047(18)
C2 0.068(3) 0.071(3) 0.046(2) -0.025(3) 0.002(2) -0.007(2)
C3 0.072(4) 0.089(4) 0.063(3) -0.026(3) -0.007(3) -0.020(3)
C4 0.051(3) 0.058(3) 0.100(4) -0.020(2) 0.000(3) -0.028(3)
C5 0.078(4) 0.052(3) 0.093(4) -0.028(3) 0.004(3) -0.003(3)
C6 0.045(3) 0.038(2) 0.043(2) 0.0000(18) 0.0022(19) -0.0043(17)
C7 0.075(3) 0.061(3) 0.044(2) -0.017(2) -0.005(2) -0.0039(19)
C8 0.040(2) 0.038(2) 0.039(2) 0.0029(18) -0.0085(17) 0.0004(17)
C9 0.047(3) 0.0368(19) 0.0342(19) 0.0021(18) -0.0066(17) -0.0001(16)
C10 0.087(4) 0.059(3) 0.069(3) -0.024(3) -0.034(3) 0.015(3)

loop_
_atom_type_symbol
_atom_type_description
_atom_type_scat_dispersion_real
_atom_type_scat_dispersion_imag
_atom_type_scat_source
C C 0.0033 0.0016 'International Tables Vol C Tables 4.2.6.8 and 6.1.1.4'
H H 0.0000 0.0000 'International Tables Vol C Tables 4.2.6.8 and 6.1.1.4'
N N 0.0061 0.0033 'International Tables Vol C Tables 4.2.6.8 and 6.1.1.4'
O O 0.0106 0.0060 'International Tables Vol C Tables 4.2.6.8 and 6.1.1.4'

loop_
_geom_angle_atom_site_label_1
_geom_angle_atom_site_label_2
_geom_angle_atom_site_label_3
_geom_angle_site_symmetry_1
_geom_angle_site_symmetry_3
_geom_angle
_geom_angle_publ_flag
C5 N1 C1 . . 117.2(4) ?
C6 N2 N3 . . 117.7(3) ?
C8 N3 N2 . . 120.1(3) ?
C8 N3 H3NA . . 116(2) ?
N2 N3 H3NA . . 122(2) ?
C9 N4 O2 . . 111.7(3) ?
N4 O2 H2OA . . 97(3) ?
N1 C1 C2 . . 121.7(4) ?
N1 C1 C6 . . 115.9(3) ?
C2 C1 C6 . . 122.4(4) ?
C3 C2 C1 . . 119.4(5) ?
C3 C2 H2 . . 120.3 ?
C1 C2 H2 . . 120.3 ?
C4 C3 C2 . . 119.3(5) ?
C4 C3 H3 . . 120.3 ?
C2 C3 H3 . . 120.3 ?
C3 C4 C5 . . 118.1(4) ?
C3 C4 H4 . . 121.0 ?
C5 C4 H4 . . 121.0 ?
N1 C5 C4 . . 124.2(5) ?
N1 C5 H5 . . 117.9 ?
C4 C5 H5 . . 117.9 ?
N2 C6 C1 . . 115.7(3) ?
N2 C6 C7 . . 124.4(4) ?
C1 C6 C7 . . 119.9(4) ?
C6 C7 H7A . . 109.5 ?
C6 C7 H7B . . 109.5 ?
H7A C7 H7B . . 109.5 ?
C6 C7 H7C . . 109.5 ?
H7A C7 H7C . . 109.5 ?
H7B C7 H7C . . 109.5 ?
O1 C8 N3 . . 123.3(4) ?
O1 C8 C9 . . 120.0(3) ?
N3 C8 C9 . . 116.7(3) ?
N4 C9 C10 . . 125.5(4) ?
N4 C9 C8 . . 115.0(3) ?
C10 C9 C8 . . 119.5(3) ?
C9 C10 H10A . . 109.5 ?
C9 C10 H10B . . 109.5 ?
H10A C10 H10B . . 109.5 ?
C9 C10 H10C . . 109.5 ?
H10A C10 H10C . . 109.5 ?
H10B C10 H10C . . 109.5 ?

loop_
_geom_bond_atom_site_label_1
_geom_bond_atom_site_label_2
_geom_bond_site_symmetry_2
_geom_bond_distance
_geom_bond_publ_flag
N1 C5 . 1.320(6) ?
N1 C1 . 1.330(5) ?
N2 C6 . 1.277(4) ?
N2 N3 . 1.364(4) ?
N3 C8 . 1.334(5) ?
N3 H3NA . 0.87(4) ?
N4 C9 . 1.285(5) ?
N4 O2 . 1.388(4) ?
O1 C8 . 1.233(4) ?
O2 H2OA . 0.84(5) ?
C1 C2 . 1.374(6) ?
C1 C6 . 1.488(5) ?
C2 C3 . 1.362(6) ?
C2 H2 . 0.9300 ?
C3 C4 . 1.345(7) ?
C3 H3 . 0.9300 ?
C4 C5 . 1.366(8) ?
C4 H4 . 0.9300 ?
C5 H5 . 0.9300 ?
C6 C7 . 1.498(5) ?
C7 H7A . 0.9600 ?
C7 H7B . 0.9600 ?
C7 H7C . 0.9600 ?
C8 C9 . 1.477(5) ?
C9 C10 . 1.471(5) ?
C10 H10A . 0.9600 ?
C10 H10B . 0.9600 ?
C10 H10C . 0.9600 ?

loop_
_geom_hbond_atom_site_label_D
_geom_hbond_atom_site_label_H
_geom_hbond_atom_site_label_A
_geom_hbond_site_symmetry_A
_geom_hbond_distance_DH
_geom_hbond_distance_HA
_geom_hbond_distance_DA
_geom_hbond_angle_DHA
O2 H2OA O1 2_665 0.84(5) 1.88(5) 2.709(4) 170(5)
N3 H3NA N4 1_555 0.87(4) 2.30(4) 2.640(4) 104(3)

loop_
_geom_torsion_atom_site_label_1
_geom_torsion_atom_site_label_2
_geom_torsion_atom_site_label_3
_geom_torsion_atom_site_label_4
_geom_torsion_site_symmetry_1
_geom_torsion_site_symmetry_2
_geom_torsion_site_symmetry_3
_geom_torsion_site_symmetry_4
_geom_torsion
_geom_torsion_publ_flag
C6 N2 N3 C8 . . . . -175.2(3) ?
C5 N1 C1 C2 . . . . -0.3(6) ?
C5 N1 C1 C6 . . . . -179.7(4) ?
N1 C1 C2 C3 . . . . -0.9(7) ?
C6 C1 C2 C3 . . . . 178.5(4) ?
C1 C2 C3 C4 . . . . 1.3(8) ?
C2 C3 C4 C5 . . . . -0.7(8) ?
C1 N1 C5 C4 . . . . 0.9(8) ?
C3 C4 C5 N1 . . . . -0.5(9) ?
N3 N2 C6 C1 . . . . -179.7(3) ?
N3 N2 C6 C7 . . . . -0.8(5) ?
N1 C1 C6 N2 . . . . 179.1(3) ?
C2 C1 C6 N2 . . . . -0.3(6) ?
N1 C1 C6 C7 . . . . 0.2(5) ?
C2 C1 C6 C7 . . . . -179.2(4) ?
N2 N3 C8 O1 . . . . -0.1(6) ?
N2 N3 C8 C9 . . . . 179.6(3) ?
O2 N4 C9 C10 . . . . 0.7(6) ?
O2 N4 C9 C8 . . . . 179.1(3) ?
O1 C8 C9 N4 . . . . -164.0(4) ?
N3 C8 C9 N4 . . . . 16.3(5) ?
O1 C8 C9 C10 . . . . 14.5(6) ?
N3 C8 C9 C10 . . . . -165.2(4) ?

loop_
_cod_related_entry_id
_cod_related_entry_database
_cod_related_entry_code
1 ChemSpider 24743154
